data_7214722
loop_
_publ_author_name
'Qin, Jie'
'Qin, Na'
'Geng, Cui-Hong'
'Ma, Jian-Ping'
'Liu, Qi-Kui'
'Wu, Dan'
'Zhao, Chao-Wei'
'Dong, Yu-Bin'

_publ_section_title
;
 Coordination polymer-templated photoinduced [2 + 2] dimerization of
 pyridine-based derivative
;
_journal_issue 24
_journal_name_full CrystEngComm
_journal_page_first 8499
_journal_paper_doi 10.1039/c2ce25561h
_journal_volume 14
_journal_year 2012
_chemical_formula_sum 'C30 H38 Mn N6 O15'
_chemical_formula_weight 777.60
_chemical_name_systematic
;
?
;
_space_group_IT_number 60
_symmetry_cell_setting orthorhombic
_symmetry_space_group_name_Hall '-P 2n 2ab'
_symmetry_space_group_name_H-M 'P b c n'
_atom_sites_solution_hydrogens geom
_atom_sites_solution_primary direct
_atom_sites_solution_secondary difmap
_audit_creation_method SHELXL-97
_cell_angle_alpha 90.00
_cell_angle_beta 90.00
_cell_angle_gamma 90.00
_cell_formula_units_Z 4
_cell_length_a 9.913(2)
_cell_length_b 19.061(4)
_cell_length_c 17.668(4)
_cell_measurement_reflns_used 4372
_cell_measurement_temperature 298(2)
_cell_measurement_theta_max 27.138
_cell_measurement_theta_min 2.305
_cell_volume 3338.4(12)
_computing_cell_refinement 'Bruker SMART'
_computing_data_collection 'Bruker SMART'
_computing_data_reduction 'Bruker SAINT'
_computing_molecular_graphics 'Bruker SHELXTL'
_computing_publication_material 'Bruker SHELXTL'
_computing_structure_refinement 'SHELXL-97 (Sheldrick, 1997)'
_computing_structure_solution 'SHELXS-97 (Sheldrick, 1990)'
_diffrn_ambient_temperature 298(2)
_diffrn_measured_fraction_theta_full 0.999
_diffrn_measured_fraction_theta_max 0.999
_diffrn_measurement_device_type 'CCD area detector'
_diffrn_measurement_method 'phi and omega scans'
_diffrn_radiation_monochromator graphite
_diffrn_radiation_source 'fine-focus sealed tube'
_diffrn_radiation_type MoK\a
_diffrn_radiation_wavelength 0.71073
_diffrn_reflns_av_R_equivalents 0.0414
_diffrn_reflns_av_sigmaI/netI 0.0336
_diffrn_reflns_limit_h_max 9
_diffrn_reflns_limit_h_min -11
_diffrn_reflns_limit_k_max 22
_diffrn_reflns_limit_k_min -21
_diffrn_reflns_limit_l_max 21
_diffrn_reflns_limit_l_min -21
_diffrn_reflns_number 13136
_diffrn_reflns_theta_full 25.03
_diffrn_reflns_theta_max 25.03
_diffrn_reflns_theta_min 2.31
_exptl_absorpt_coefficient_mu 0.479
_exptl_absorpt_correction_T_max 0.9719
_exptl_absorpt_correction_T_min 0.7788
_exptl_absorpt_correction_type multi-scan
_exptl_absorpt_process_details sadabs
_exptl_crystal_colour red
_exptl_crystal_density_diffrn 1.547
_exptl_crystal_density_method 'not measured'
_exptl_crystal_description bar
_exptl_crystal_F_000 1620
_exptl_crystal_size_max 0.55
_exptl_crystal_size_mid 0.08
_exptl_crystal_size_min 0.06
_refine_diff_density_max 0.382
_refine_diff_density_min -0.311
_refine_diff_density_rms 0.055
_refine_ls_extinction_method none
_refine_ls_goodness_of_fit_ref 1.068
_refine_ls_hydrogen_treatment constr
_refine_ls_matrix_type full
_refine_ls_number_parameters 214
_refine_ls_number_reflns 2947
_refine_ls_number_restraints 0
_refine_ls_restrained_S_all 1.068
_refine_ls_R_factor_all 0.0467
_refine_ls_R_factor_gt 0.0366
_refine_ls_shift/su_max 0.000
_refine_ls_shift/su_mean 0.000
_refine_ls_structure_factor_coef Fsqd
_refine_ls_weighting_details 'calc w=1/[\s^2^(Fo^2^)+(0.0423P)^2^+1.6975P] where P=(Fo^2^+2Fc^2^)/3'
_refine_ls_weighting_scheme calc
_refine_ls_wR_factor_gt 0.0870
_refine_ls_wR_factor_ref 0.0921
_reflns_number_gt 2448
_reflns_number_total 2947
_reflns_threshold_expression >2sigma(I)
_cod_data_source_file c2ce25561h.txt
_cod_data_source_block 11
_cod_depositor_comments
;
The following automatic conversions were performed:

'_symmetry_cell_setting' value 'Orthorhombic' changed to
'orthorhombic' according to
/usr/data/users/saulius/automatic-downloads/retrospective/RSC/lib/dictionaries/cif_core.dic
dictionary named 'cif_core.dic' version 2.4.2 from 2011-04-26.

Automatic conversion script
Id: cif_fix_values 2281 2013-09-26 08:29:07Z andrius 
;
_cod_original_cell_volume 3338.4(13)
_cod_original_sg_symbol_H-M Pbcn
_cod_database_code 7214722

loop_
_symmetry_equiv_pos_as_xyz
'x, y, z'
'-x+1/2, -y+1/2, z+1/2'
'-x, y, -z+1/2'
'x+1/2, -y+1/2, -z'
'-x, -y, -z'
'x-1/2, y-1/2, -z-1/2'
'x, -y, z-1/2'
'-x-1/2, y-1/2, z'

loop_
_atom_site_label
_atom_site_type_symbol
_atom_site_fract_x
_atom_site_fract_y
_atom_site_fract_z
_atom_site_U_iso_or_equiv
_atom_site_adp_type
_atom_site_occupancy
_atom_site_symmetry_multiplicity
_atom_site_calc_flag
_atom_site_refinement_flags
_atom_site_disorder_assembly
_atom_site_disorder_group
C1 C 0.1809(2) 0.21165(10) 0.21637(11) 0.0188(4) Uani 1 1 d . . .
C2 C 0.0516(2) 0.25685(10) 0.21492(11) 0.0171(4) Uani 1 1 d . . .
C3 C 0.0718(2) 0.33559(10) 0.23208(11) 0.0180(4) Uani 1 1 d . . .
H3 H 0.1416 0.3417 0.2724 0.022 Uiso 1 1 calc R . .
C4 C 0.0952(2) 0.38697(11) 0.16988(12) 0.0214(5) Uani 1 1 d . . .
C5 C -0.0047(2) 0.30156(11) 0.08424(12) 0.0217(5) Uani 1 1 d . . .
C6 C -0.0166(2) 0.24851(10) 0.13832(12) 0.0194(4) Uani 1 1 d . . .
C7 C -0.0867(2) 0.18808(11) 0.11831(12) 0.0237(5) Uani 1 1 d . . .
H7 H -0.0936 0.1507 0.1536 0.028 Uiso 1 1 calc R . .
C8 C -0.1464(2) 0.18145(13) 0.04791(13) 0.0303(5) Uani 1 1 d . . .
H8 H -0.1961 0.1403 0.0358 0.036 Uiso 1 1 calc R . .
C9 C -0.1339(2) 0.23448(13) -0.00471(13) 0.0314(6) Uani 1 1 d . . .
H9 H -0.1748 0.2299 -0.0531 0.038 Uiso 1 1 calc R . .
C10 C -0.0619(2) 0.29412(12) 0.01292(12) 0.0295(5) Uani 1 1 d . . .
H10 H -0.0514 0.3302 -0.0237 0.035 Uiso 1 1 calc R . .
C11 C 0.4384(2) 0.37343(11) 0.16486(11) 0.0223(5) Uani 1 1 d . . .
H11 H 0.3702 0.3729 0.2026 0.027 Uiso 1 1 calc R . .
C12 C 0.4400(2) 0.42804(11) 0.11466(12) 0.0248(5) Uani 1 1 d . . .
H12 H 0.3747 0.4644 0.1174 0.030 Uiso 1 1 calc R . .
C13 C 0.5390(2) 0.42873(11) 0.06000(12) 0.0237(5) Uani 1 1 d . . .
C14 C 0.6342(2) 0.37562(12) 0.05819(12) 0.0274(5) Uani 1 1 d . . .
H14 H 0.7044 0.3757 0.0216 0.033 Uiso 1 1 calc R . .
C15 C 0.62419(6) 0.322335(18) 0.11113(3) 0.0234(5) Uani 1 1 d . . .
H15 H 0.6887 0.2855 0.1099 0.028 Uiso 1 1 calc R . .
H1A H 0.0750 0.3930 0.0655 0.028 Uiso 1 1 d R . .
Mn1 Mn 0.50000(6) 0.232211(18) 0.25000(3) 0.01706(14) Uani 1 2 d SR . .
N1 N 0.06279(6) 0.365370(18) 0.10050(3) 0.0245(4) Uani 1 1 d R . .
N2 N 0.52767(6) 0.320550(18) 0.16387(3) 0.0207(4) Uani 1 1 d R . .
N3 N 0.55197(6) 0.482461(18) 0.00405(3) 0.0304(5) Uani 1 1 d R . .
O1 O 0.28891(6) 0.244638(18) 0.22383(3) 0.0284(4) Uani 1 1 d R . .
O2 O 0.16953(6) 0.147348(18) 0.20727(3) 0.0353(4) Uani 1 1 d R . .
O3 O 0.14030(6) 0.446314(18) 0.18342(3) 0.0282(4) Uani 1 1 d R . .
O4 O 0.55799(6) 0.151958(18) 0.16870(3) 0.0333(4) Uani 1 1 d R . .
H4A H 0.6139 0.1192 0.1785 0.040 Uiso 1 1 d R . .
H4B H 0.4890 0.1301 0.1543 0.040 Uiso 1 1 d R . .
O5 O 0.34357(19) 0.07799(9) 0.11443(9) 0.0406(5) Uani 1 1 d . . .
H5A H 0.2857 0.0987 0.1428 0.049 Uiso 1 1 d R . .
H5B H 0.3483 0.0371 0.1338 0.049 Uiso 1 1 d R . .
O6 O 0.6308(2) 0.02830(10) 0.01731(10) 0.0483(5) Uani 1 1 d . . .
O7 O 0.7181(2) 0.02214(11) 0.17704(11) 0.0600(6) Uani 1 1 d . . .
H7A H 0.6744 -0.0032 0.2083 0.072 Uiso 1 1 d R . .
H7B H 0.7994 0.0269 0.1922 0.072 Uiso 1 1 d R . .
O8 O 0.0000 0.03972(15) 0.2500 0.0895(13) Uani 1 2 d S . .
H8A H 0.0506 0.0656 0.2232 0.107 Uiso 1 1 d R . .
H6A H 0.6510 0.0271 0.0635 0.107 Uiso 1 1 d R . .
H6B H 0.5517 0.0135 0.0064 0.107 Uiso 0.50 1 d PR A 1
H6B' H 0.6605 -0.0052 -0.0101 0.107 Uiso 0.50 1 d PR B 2

loop_
_atom_site_aniso_label
_atom_site_aniso_U_11
_atom_site_aniso_U_22
_atom_site_aniso_U_33
_atom_site_aniso_U_23
_atom_site_aniso_U_13
_atom_site_aniso_U_12
C1 0.0163(11) 0.0200(11) 0.0202(10) 0.0017(8) 0.0016(9) 0.0017(9)
C2 0.0130(10) 0.0159(10) 0.0224(10) 0.0012(8) 0.0007(9) -0.0005(8)
C3 0.0153(11) 0.0158(10) 0.0229(11) 0.0001(8) -0.0005(8) 0.0001(8)
C4 0.0144(10) 0.0188(11) 0.0309(12) -0.0003(9) 0.0042(9) 0.0027(9)
C5 0.0177(11) 0.0223(11) 0.0252(11) -0.0012(9) 0.0034(9) 0.0028(9)
C6 0.0142(11) 0.0202(11) 0.0238(11) -0.0026(8) 0.0028(8) 0.0042(8)
C7 0.0203(12) 0.0205(11) 0.0304(12) -0.0044(9) 0.0015(9) 0.0008(9)
C8 0.0246(13) 0.0329(13) 0.0335(13) -0.0147(10) 0.0002(10) -0.0009(10)
C9 0.0286(13) 0.0436(15) 0.0220(11) -0.0110(10) -0.0004(10) 0.0059(11)
C10 0.0298(13) 0.0374(14) 0.0212(11) 0.0009(10) 0.0039(10) 0.0071(11)
C11 0.0194(11) 0.0264(11) 0.0209(10) 0.0019(9) 0.0025(9) 0.0023(9)
C12 0.0235(12) 0.0229(11) 0.0279(11) 0.0021(9) 0.0006(10) 0.0061(10)
C13 0.0224(12) 0.0226(11) 0.0261(11) 0.0046(9) 0.0007(9) -0.0001(9)
C14 0.0236(12) 0.0296(12) 0.0290(12) 0.0047(10) 0.0080(10) 0.0037(10)
C15 0.0191(11) 0.0239(11) 0.0273(11) 0.0009(9) -0.0003(9) 0.0041(9)
Mn1 0.0129(2) 0.0178(2) 0.0204(2) 0.000 -0.00059(18) 0.000
N1 0.0283(11) 0.0206(9) 0.0245(9) 0.0068(7) 0.0028(8) -0.0006(8)
N2 0.0177(10) 0.0232(9) 0.0210(9) 0.0003(7) -0.0010(7) 0.0009(7)
N3 0.0301(11) 0.0286(11) 0.0325(10) 0.0105(9) 0.0061(9) 0.0056(8)
O1 0.0127(8) 0.0280(8) 0.0447(9) -0.0005(7) -0.0038(7) -0.0006(7)
O2 0.0248(9) 0.0172(8) 0.0639(12) -0.0031(7) 0.0057(8) 0.0032(7)
O3 0.0308(9) 0.0165(8) 0.0374(9) 0.0023(6) 0.0045(7) -0.0037(7)
O4 0.0366(10) 0.0285(9) 0.0349(9) -0.0048(7) 0.0017(8) 0.0058(8)
O5 0.0531(12) 0.0251(9) 0.0435(10) 0.0029(7) 0.0138(9) 0.0046(8)
O6 0.0603(14) 0.0482(11) 0.0364(10) 0.0032(8) -0.0009(9) 0.0010(10)
O7 0.0598(14) 0.0659(14) 0.0542(12) 0.0077(10) 0.0000(10) -0.0091(12)
O8 0.129(4) 0.0372(18) 0.102(3) 0.000 0.063(3) 0.000

loop_
_atom_type_symbol
_atom_type_description
_atom_type_scat_dispersion_real
_atom_type_scat_dispersion_imag
_atom_type_scat_source
C C 0.0033 0.0016 'International Tables Vol C Tables 4.2.6.8 and 6.1.1.4'
H H 0.0000 0.0000 'International Tables Vol C Tables 4.2.6.8 and 6.1.1.4'
N N 0.0061 0.0033 'International Tables Vol C Tables 4.2.6.8 and 6.1.1.4'
O O 0.0106 0.0060 'International Tables Vol C Tables 4.2.6.8 and 6.1.1.4'
Mn Mn 0.3368 0.7283 'International Tables Vol C Tables 4.2.6.8 and 6.1.1.4'

loop_
_geom_angle_atom_site_label_1
_geom_angle_atom_site_label_2
_geom_angle_atom_site_label_3
_geom_angle
_geom_angle_site_symmetry_1
_geom_angle_site_symmetry_3
O2 C1 O1 126.07(17) . .
O2 C1 C2 118.23(17) . .
O1 C1 C2 115.63(16) . .
C6 C2 C3 109.51(16) . .
C6 C2 C1 108.98(16) . .
C3 C2 C1 115.51(17) . .
C6 C2 C2 113.8(2) . 3
C3 C2 C2 86.07(11) . 3
C1 C2 C2 121.02(17) . 3
C4 C3 C2 120.94(17) . .
C4 C3 C3 116.21(17) . 3
C2 C3 C3 87.76(11) . 3
C4 C3 H3 110.0 . .
C2 C3 H3 110.0 . .
C3 C3 H3 110.0 3 .
O3 C4 N1 123.14(17) . .
O3 C4 C3 120.89(18) . .
N1 C4 C3 115.97(16) . .
C10 C5 C6 120.8(2) . .
C10 C5 N1 117.65(18) . .
C6 C5 N1 121.50(18) . .
C7 C6 C5 117.9(2) . .
C7 C6 C2 122.32(18) . .
C5 C6 C2 119.72(18) . .
C8 C7 C6 121.2(2) . .
C8 C7 H7 119.4 . .
C6 C7 H7 119.4 . .
C9 C8 C7 120.0(2) . .
C9 C8 H8 120.0 . .
C7 C8 H8 120.0 . .
C10 C9 C8 119.9(2) . .
C10 C9 H9 120.0 . .
C8 C9 H9 120.0 . .
C9 C10 C5 120.0(2) . .
C9 C10 H10 120.0 . .
C5 C10 H10 120.0 . .
N2 C11 C12 123.78(19) . .
N2 C11 H11 118.1 . .
C12 C11 H11 118.1 . .
C11 C12 C13 118.0(2) . .
C11 C12 H12 121.0 . .
C13 C12 H12 121.0 . .
C12 C13 C14 119.7(2) . .
C12 C13 N3 123.77(18) . .
C14 C13 N3 116.55(18) . .
C13 C14 C15 118.19(18) . .
C13 C14 H14 120.9 . .
C15 C14 H14 120.9 . .
N2 C15 C14 122.76(9) . .
N2 C15 H15 118.6 . .
C14 C15 H15 118.6 . .
O1 Mn1 O1 167.4 . 3_655
O1 Mn1 O4 101.1 . .
O1 Mn1 O4 87.8 3_655 .
O1 Mn1 O4 87.8 . 3_655
O1 Mn1 O4 101.1 3_655 3_655
O4 Mn1 O4 90.7 . 3_655
O1 Mn1 N2 86.9 . 3_655
O1 Mn1 N2 83.8 3_655 3_655
O4 Mn1 N2 171.5 . 3_655
O4 Mn1 N2 92.7 3_655 3_655
O1 Mn1 N2 83.8 . .
O1 Mn1 N2 86.9 3_655 .
O4 Mn1 N2 92.7 . .
O4 Mn1 N2 171.5 3_655 .
N2 Mn1 N2 85.1 3_655 .
C4 N1 C5 124.43(13) . .
C4 N1 H1A 117.2 . .
C5 N1 H1A 117.9 . .
C15 N2 C11 117.54(9) . .
C15 N2 Mn1 124.7 . .
C11 N2 Mn1 117.76(9) . .
N3 N3 C13 113.13(11) 5_665 .
C1 O1 Mn1 143.09(9) . .
Mn1 O4 H4A 123.6 . .
Mn1 O4 H4B 109.5 . .
H4A O4 H4B 103.1 . .
H5A O5 H5B 102.9 . .
H6A O6 H6B 115.3 . .
H6A O6 H6B' 116.6 . .
H6B O6 H6B' 86.7 . .
H7A O7 H7B 109.6 . .

loop_
_geom_bond_atom_site_label_1
_geom_bond_atom_site_label_2
_geom_bond_distance
_geom_bond_site_symmetry_2
C1 O2 1.241(2) .
C1 O1 1.249(2) .
C1 C2 1.545(3) .
C2 C6 1.521(3) .
C2 C3 1.544(3) .
C2 C2 1.607(4) 3
C3 C4 1.490(3) .
C3 C3 1.559(4) 3
C3 H3 1.0000 .
C4 O3 1.240(2) .
C4 N1 1.332(2) .
C5 C10 1.389(3) .
C5 C6 1.396(3) .
C5 N1 1.418(2) .
C6 C7 1.391(3) .
C7 C8 1.383(3) .
C7 H7 0.9500 .
C8 C9 1.379(4) .
C8 H8 0.9500 .
C9 C10 1.378(3) .
C9 H9 0.9500 .
C10 H10 0.9500 .
C11 N2 1.341(2) .
C11 C12 1.368(3) .
C11 H11 0.9500 .
C12 C13 1.377(3) .
C12 H12 0.9500 .
C13 C14 1.384(3) .
C13 N3 1.429(2) .
C14 C15 1.384(2) .
C14 H14 0.9500 .
C15 N2 1.3359 .
C15 H15 0.9500 .
Mn1 O1 2.1561 .
Mn1 O1 2.1561(13) 3_655
Mn1 O4 2.1757 .
Mn1 O4 2.1757 3_655
Mn1 N2 2.2861 3_655
Mn1 N2 2.2861 .
N1 H1A 0.8212 .
N3 N3 1.2366(11) 5_665
O4 H4A 0.8530 .
O4 H4B 0.8400 .
O5 H5A 0.8586 .
O5 H5B 0.8521 .
O6 H6A 0.8404 .
O6 H6B 0.8555 .
O6 H6B' 0.8531 .
O7 H7A 0.8522 .
O7 H7B 0.8537 .
O8 H8A 0.8485 .

loop_
_geom_hbond_atom_site_label_D
_geom_hbond_atom_site_label_H
_geom_hbond_atom_site_label_A
_geom_hbond_distance_DH
_geom_hbond_distance_HA
_geom_hbond_distance_DA
_geom_hbond_angle_DHA
_geom_hbond_site_symmetry_A
O6 H6A O7 0.84 2.12 2.954(3) 175.3 .
O8 H8A O2 0.85 1.97 2.757(2) 153.1 .
O5 H5A O2 0.86 1.87 2.7230(18) 176.0 .
O4 H4B O5 0.84 1.89 2.725(2) 174.8 .
O4 H4A O7 0.85 2.12 2.943(2) 162.6 .
O6 H6B' O5 0.85 2.31 3.096(3) 153.7 5_655
O6 H6B O6 0.86 2.02 2.875(4) 175.9 5_655
O7 H7B O8 0.85 2.25 3.096(2) 171.3 1_655
O7 H7A O3 0.85 2.17 2.960(2) 154.6 6_656
O5 H5B O3 0.85 1.94 2.7948(17) 176.8 8_655
N1 H1A O6 0.82 2.17 2.9823(19) 171.9 4_455

loop_
_geom_torsion_atom_site_label_1
_geom_torsion_atom_site_label_2
_geom_torsion_atom_site_label_3
_geom_torsion_atom_site_label_4
_geom_torsion
_geom_torsion_site_symmetry_1
_geom_torsion_site_symmetry_4
O2 C1 C2 C6 -60.3(2) . .
O1 C1 C2 C6 116.98(18) . .
O2 C1 C2 C3 175.95(16) . .
O1 C1 C2 C3 -6.8(2) . .
O2 C1 C2 C2 74.5(2) . 3
O1 C1 C2 C2 -108.20(19) . 3
C6 C2 C3 C4 -31.4(3) . .
C1 C2 C3 C4 92.1(2) . .
C2 C2 C3 C4 -145.3(2) 3 .
C6 C2 C3 C3 88.1(2) . 3
C1 C2 C3 C3 -148.45(18) . 3
C2 C2 C3 C3 -25.80(19) 3 3
C2 C3 C4 O3 -164.05(17) . .
C3 C3 C4 O3 91.8(2) 3 .
C2 C3 C4 N1 17.0(3) . .
C3 C3 C4 N1 -87.1(2) 3 .
C10 C5 C6 C7 0.3(3) . .
N1 C5 C6 C7 178.76(17) . .
C10 C5 C6 C2 177.66(19) . .
N1 C5 C6 C2 -3.9(3) . .
C3 C2 C6 C7 -158.51(19) . .
C1 C2 C6 C7 74.3(2) . .
C2 C2 C6 C7 -64.1(2) 3 .
C3 C2 C6 C5 24.3(3) . .
C1 C2 C6 C5 -103.0(2) . .
C2 C2 C6 C5 118.68(16) 3 .
C5 C6 C7 C8 -2.0(3) . .
C2 C6 C7 C8 -179.2(2) . .
C6 C7 C8 C9 1.9(3) . .
C7 C8 C9 C10 -0.1(3) . .
C8 C9 C10 C5 -1.5(3) . .
C6 C5 C10 C9 1.4(3) . .
N1 C5 C10 C9 -177.09(18) . .
N2 C11 C12 C13 0.0(3) . .
C11 C12 C13 C14 -1.1(3) . .
C11 C12 C13 N3 179.83(18) . .
C12 C13 C14 C15 1.4(3) . .
N3 C13 C14 C15 -179.48(16) . .
C13 C14 C15 N2 -0.6(2) . .
O3 C4 N1 C5 -171.55(15) . .
C3 C4 N1 C5 7.4(2) . .
C10 C5 N1 C4 163.97(18) . .
C6 C5 N1 C4 -14.5(3) . .
C14 C15 N2 C11 -0.54(15) . .
C14 C15 N2 Mn1 177.47(12) . .
C12 C11 N2 C15 0.9(2) . .
C12 C11 N2 Mn1 -177.29(16) . .
O1 Mn1 N2 C15 -137.6 . .
O1 Mn1 N2 C15 51.0 3_655 .
O4 Mn1 N2 C15 -36.7 . .
O4 Mn1 N2 C15 -149.67(16) 3_655 .
N2 Mn1 N2 C15 135.0 3_655 .
O1 Mn1 N2 C11 40.41(10) . .
O1 Mn1 N2 C11 -131.04(11) 3_655 .
O4 Mn1 N2 C11 141.27(10) . .
O4 Mn1 N2 C11 28.33(17) 3_655 .
N2 Mn1 N2 C11 -46.96(10) 3_655 .
C12 C13 N3 N3 -18.3(2) . 5_665
C14 C13 N3 N3 162.62(16) . 5_665
O2 C1 O1 Mn1 -17.4(3) . .
C2 C1 O1 Mn1 165.56(9) . .
O1 Mn1 O1 C1 -172.2(2) 3_655 .
O4 Mn1 O1 C1 53.49(16) . .
O4 Mn1 O1 C1 -36.75(15) 3_655 .
N2 Mn1 O1 C1 -129.55(17) 3_655 .
N2 Mn1 O1 C1 145.02(16) . .
